data_7719511
loop_
_publ_author_name
'Chalkidis, Savvas G.'
'Tsoureas, Nikolaos'
'Nolan, Steven P.'
'Vougioukalakis, Georgios C.'

_publ_section_title
;
 A straightforward approach to robust thiazolylidene gold complexes:
 efficient catalysts for propargylamide cycloisomerizations.
;
_journal_issue 39
_journal_name_full 'Dalton transactions (Cambridge, England : 2003)'
_journal_page_first 14659
_journal_page_last 14663
_journal_paper_doi 10.1039/d5dt02258d
_journal_volume 54
_journal_year 2025
_chemical_formula_moiety 'C17 H23 Au Cl N S'
_chemical_formula_sum 'C17 H23 Au Cl N S'
_chemical_formula_weight 505.84
_chemical_name_common 2a
_chemical_name_systematic 2a
_space_group_crystal_system monoclinic
_space_group_IT_number 14
_space_group_name_Hall '-P 2ybc'
_space_group_name_H-M_alt 'P 1 21/c 1'
_atom_sites_solution_hydrogens geom
_audit_creation_date 2025-08-10
_audit_creation_method
;
Olex2 1.5
(compiled 2025.07.13 svn.rb7424aed for OlexSys, GUI svn.r7314)
;
_audit_update_record
;
2025-08-11 deposited with the CCDC.	2025-09-23 downloaded from the CCDC.
;
_cell_angle_alpha 90
_cell_angle_beta 100.023(2)
_cell_angle_gamma 90
_cell_formula_units_Z 4
_cell_length_a 8.6895(3)
_cell_length_b 12.4532(5)
_cell_length_c 16.7378(5)
_cell_measurement_reflns_used 9809
_cell_measurement_temperature 100.00
_cell_measurement_theta_max 30.495
_cell_measurement_theta_min 2.381
_cell_volume 1783.59(11)
_computing_cell_refinement 'SAINT V8.40B (Bruker AXS Inc, 2016)'
_computing_data_collection 'APEX 5 (Bruker AXS Inc, 2023)'
_computing_data_reduction 'SAINT V8.40B (Bruker AXS Inc, 2016)'
_computing_molecular_graphics 'Olex2 1.5 (Dolomanov et al., 2009)'
_computing_publication_material 'Olex2 1.5 (Dolomanov et al., 2009)'
_computing_structure_refinement 'SHELXL 2018/3 (Sheldrick, 2015)'
_computing_structure_solution 'XT  (Sheldrick, 2015)'
_diffrn_ambient_temperature 100.00
_diffrn_measured_fraction_theta_full 0.999
_diffrn_measured_fraction_theta_max 0.999
_diffrn_measurement_device_type 'Bruker D8-Venture with Photon-III'
_diffrn_measurement_method '/f and /w scans'
_diffrn_radiation_type MoK\a
_diffrn_radiation_wavelength 0.71073
_diffrn_reflns_av_R_equivalents 0.0612
_diffrn_reflns_av_unetI/netI 0.0259
_diffrn_reflns_Laue_measured_fraction_full 0.999
_diffrn_reflns_Laue_measured_fraction_max 0.999
_diffrn_reflns_limit_h_max 12
_diffrn_reflns_limit_h_min -12
_diffrn_reflns_limit_k_max 17
_diffrn_reflns_limit_k_min -17
_diffrn_reflns_limit_l_max 23
_diffrn_reflns_limit_l_min -23
_diffrn_reflns_number 73648
_diffrn_reflns_point_group_measured_fraction_full 0.999
_diffrn_reflns_point_group_measured_fraction_max 0.999
_diffrn_reflns_theta_full 25.242
_diffrn_reflns_theta_max 30.526
_diffrn_reflns_theta_min 2.050
_exptl_absorpt_coefficient_mu 8.509
_exptl_absorpt_correction_T_max 1.0000
_exptl_absorpt_correction_T_min 0.6930
_exptl_absorpt_correction_type multi-scan
_exptl_absorpt_process_details
;
SADABS-2016/2 (Bruker,2016/2) was used for absorption correction.
wR2(int) was 0.1630 before and 0.1017 after correction.
The Ratio of minimum to maximum transmission is 0.6930.
The \l/2 correction factor is Not present.
;
_exptl_crystal_colour colourless
_exptl_crystal_colour_primary colourless
_exptl_crystal_density_diffrn 1.884
_exptl_crystal_description block
_exptl_crystal_F_000 976
_exptl_crystal_recrystallization_method 'Re-crystallisation from solvent: CH2Cl2, n-C5H12'
_exptl_crystal_size_max 0.149
_exptl_crystal_size_mid 0.117
_exptl_crystal_size_min 0.087
_refine_diff_density_max 0.879
_refine_diff_density_min -0.567
_refine_diff_density_rms 0.100
_refine_ls_extinction_method none
_refine_ls_goodness_of_fit_ref 1.029
_refine_ls_hydrogen_treatment constr
_refine_ls_matrix_type full
_refine_ls_number_parameters 196
_refine_ls_number_reflns 5452
_refine_ls_number_restraints 0
_refine_ls_restrained_S_all 1.029
_refine_ls_R_factor_all 0.0204
_refine_ls_R_factor_gt 0.0170
_refine_ls_shift/su_max 0.004
_refine_ls_shift/su_mean 0.000
_refine_ls_structure_factor_coef Fsqd
_refine_ls_weighting_details 'w=1/[\s^2^(Fo^2^)+(0.0111P)^2^+1.3936P] where P=(Fo^2^+2Fc^2^)/3'
_refine_ls_weighting_scheme calc
_refine_ls_wR_factor_gt 0.0366
_refine_ls_wR_factor_ref 0.0380
_reflns_Friedel_coverage 0.000
_reflns_number_gt 4974
_reflns_number_total 5452
_reflns_threshold_expression 'I > 2\s(I)'
_cod_data_source_file d5dt02258d2.cif
_cod_data_source_block 2a
_cod_depositor_comments 'Adding full bibliography for 7719511--7719521.cif.'
_cod_database_code 7719511
_shelx_shelxl_version_number 2018/3
_shelx_space_group_comment
;
The symmetry employed for this shelxl refinement is uniquely defined
by the following loop, which should always be used as a source of
symmetry information in preference to the above space-group names.
They are only intended as comments.
;
_shelx_estimated_absorpt_t_max 0.525
_shelx_estimated_absorpt_t_min 0.364
_olex2_refinement_description
;
1. Fixed Uiso
 At 1.2 times of:
  All C(H) groups
 At 1.5 times of:
  All C(H,H,H) groups
2.a Ternary CH refined with riding coordinates:
 C15(H15), C12(H12)
2.b Aromatic/amide H refined with riding coordinates:
 C8(H8), C9(H9), C10(H10)
2.c Idealised Me refined as rotating group:
 C4(H4A,H4B,H4C), C5(H5A,H5B,H5C), C14(H14A,H14B,H14C), C17(H17A,H17B,H17C),
 C13(H13A,H13B,H13C), C16(H16A,H16B,H16C)
;
_olex2_submission_special_instructions 'No special instructions were received'

loop_
_space_group_symop_operation_xyz
'x, y, z'
'-x, y+1/2, -z+1/2'
'-x, -y, -z'
'x, -y-1/2, z-1/2'

loop_
_atom_site_label
_atom_site_type_symbol
_atom_site_fract_x
_atom_site_fract_y
_atom_site_fract_z
_atom_site_U_iso_or_equiv
_atom_site_adp_type
_atom_site_occupancy
_atom_site_site_symmetry_order
_atom_site_calc_flag
_atom_site_refinement_flags_posn
_atom_site_refinement_flags_adp
_atom_site_refinement_flags_occupancy
_atom_site_disorder_assembly
_atom_site_disorder_group
Au1 Au 0.39517(2) 0.23173(2) 0.31771(2) 0.01523(3) Uani 1 1 d . . . . .
Cl1 Cl 0.24737(6) 0.25659(4) 0.19236(3) 0.02063(10) Uani 1 1 d . . . . .
S1 S 0.44226(6) 0.14725(4) 0.50274(3) 0.01906(10) Uani 1 1 d . . . . .
C8 C 0.9635(3) 0.27772(16) 0.32878(12) 0.0194(4) Uani 1 1 d . . . . .
H8 H 1.033503 0.235233 0.304444 0.023 Uiso 1 1 calc R U . . .
C4 C 0.6215(3) 0.12353(19) 0.65906(13) 0.0256(4) Uani 1 1 d . . . . .
H4A H 0.526511 0.141967 0.680159 0.038 Uiso 1 1 calc R U . . .
H4B H 0.712377 0.155574 0.693764 0.038 Uiso 1 1 calc R U . . .
H4C H 0.633544 0.045299 0.658611 0.038 Uiso 1 1 calc R U . . .
C5 C 0.8739(3) 0.25787(17) 0.57980(13) 0.0239(4) Uani 1 1 d . . . . .
H5A H 0.879440 0.336253 0.575943 0.036 Uiso 1 1 calc R U . . .
H5B H 0.952913 0.225377 0.552160 0.036 Uiso 1 1 calc R U . . .
H5C H 0.893281 0.236460 0.637018 0.036 Uiso 1 1 calc R U . . .
C14 C 0.7417(3) 0.56642(17) 0.48939(13) 0.0245(4) Uani 1 1 d . . . . .
H14A H 0.825467 0.534340 0.528961 0.037 Uiso 1 1 calc R U . . .
H14B H 0.670392 0.606056 0.518016 0.037 Uiso 1 1 calc R U . . .
H14C H 0.786986 0.615702 0.454138 0.037 Uiso 1 1 calc R U . . .
C1 C 0.5166(2) 0.21064(15) 0.42773(11) 0.0162(4) Uani 1 1 d . . . . .
C2 C 0.6094(2) 0.16599(16) 0.57438(11) 0.0183(4) Uani 1 1 d . . . . .
C7 C 0.8633(2) 0.22787(15) 0.37382(12) 0.0165(4) Uani 1 1 d . . . . .
C9 C 0.9628(3) 0.38781(17) 0.31886(12) 0.0213(4) Uani 1 1 d . . . . .
H9 H 1.032481 0.420034 0.288042 0.026 Uiso 1 1 calc R U . . .
C15 C 0.8590(3) 0.10644(16) 0.37947(13) 0.0209(4) Uani 1 1 d . . . . .
H15 H 0.802606 0.087040 0.424688 0.025 Uiso 1 1 calc R U . . .
C3 C 0.7158(2) 0.22069(15) 0.54075(11) 0.0165(4) Uani 1 1 d . . . . .
C11 C 0.7598(2) 0.40625(15) 0.39983(11) 0.0158(3) Uani 1 1 d . . . . .
N1 N 0.6613(2) 0.24378(12) 0.45833(10) 0.0147(3) Uani 1 1 d . . . . .
C10 C 0.8617(2) 0.45162(16) 0.35331(12) 0.0195(4) Uani 1 1 d . . . . .
H10 H 0.861629 0.527131 0.345250 0.023 Uiso 1 1 calc R U . . .
C12 C 0.6514(2) 0.47763(15) 0.43790(11) 0.0180(4) Uani 1 1 d . . . . .
H12 H 0.599306 0.432087 0.474554 0.022 Uiso 1 1 calc R U . . .
C17 C 0.7652(3) 0.06182(18) 0.30041(15) 0.0310(5) Uani 1 1 d . . . . .
H17A H 0.659306 0.091739 0.291819 0.047 Uiso 1 1 calc R U . . .
H17B H 0.759718 -0.016598 0.303950 0.047 Uiso 1 1 calc R U . . .
H17C H 0.816668 0.081776 0.254902 0.047 Uiso 1 1 calc R U . . .
C13 C 0.5238(3) 0.52390(17) 0.37188(12) 0.0225(4) Uani 1 1 d . . . . .
H13A H 0.453977 0.569776 0.397036 0.034 Uiso 1 1 calc R U . . .
H13B H 0.463590 0.465002 0.342762 0.034 Uiso 1 1 calc R U . . .
H13C H 0.572282 0.566458 0.333715 0.034 Uiso 1 1 calc R U . . .
C16 C 1.0218(3) 0.0564(2) 0.39767(15) 0.0315(5) Uani 1 1 d . . . . .
H16A H 1.076542 0.069877 0.352186 0.047 Uiso 1 1 calc R U . . .
H16B H 1.012397 -0.021206 0.405329 0.047 Uiso 1 1 calc R U . . .
H16C H 1.080836 0.088368 0.447165 0.047 Uiso 1 1 calc R U . . .
C6 C 0.7628(2) 0.29459(16) 0.40856(11) 0.0153(3) Uani 1 1 d . . . . .

loop_
_atom_site_aniso_label
_atom_site_aniso_U_11
_atom_site_aniso_U_22
_atom_site_aniso_U_33
_atom_site_aniso_U_23
_atom_site_aniso_U_13
_atom_site_aniso_U_12
Au1 0.01335(4) 0.01637(4) 0.01547(4) -0.00113(2) 0.00115(3) -0.00009(3)
Cl1 0.0189(2) 0.0247(2) 0.0170(2) -0.00201(17) -0.00048(17) 0.00148(18)
S1 0.0163(2) 0.0207(2) 0.0202(2) 0.00358(17) 0.00306(18) -0.00193(18)
C8 0.0165(10) 0.0236(10) 0.0187(9) -0.0012(7) 0.0049(7) 0.0004(7)
C4 0.0241(11) 0.0322(12) 0.0211(9) 0.0078(8) 0.0058(8) 0.0033(9)
C5 0.0216(11) 0.0284(11) 0.0208(10) 0.0024(8) 0.0012(8) -0.0039(8)
C14 0.0277(12) 0.0221(10) 0.0232(10) -0.0042(8) 0.0031(9) 0.0005(8)
C1 0.0151(9) 0.0164(9) 0.0171(8) 0.0009(7) 0.0024(7) 0.0009(7)
C2 0.0174(10) 0.0189(9) 0.0184(9) 0.0019(7) 0.0022(7) 0.0022(7)
C7 0.0144(9) 0.0180(9) 0.0169(8) 0.0003(7) 0.0020(7) 0.0010(7)
C9 0.0205(10) 0.0258(10) 0.0185(9) 0.0021(8) 0.0061(8) -0.0042(8)
C15 0.0211(10) 0.0171(9) 0.0265(10) -0.0001(7) 0.0092(8) 0.0037(8)
C3 0.0156(9) 0.0187(9) 0.0145(8) 0.0009(7) 0.0013(7) 0.0015(7)
C11 0.0158(9) 0.0168(9) 0.0141(8) -0.0001(6) 0.0011(7) 0.0000(7)
N1 0.0151(8) 0.0151(7) 0.0141(7) 0.0002(5) 0.0027(6) -0.0001(6)
C10 0.0214(10) 0.0175(9) 0.0191(9) 0.0018(7) 0.0022(8) -0.0027(7)
C12 0.0216(10) 0.0156(9) 0.0171(8) 0.0008(7) 0.0041(7) 0.0019(7)
C17 0.0300(13) 0.0213(11) 0.0407(13) -0.0116(9) 0.0034(10) 0.0029(9)
C13 0.0228(11) 0.0197(10) 0.0243(10) 0.0030(8) 0.0023(8) 0.0022(8)
C16 0.0272(12) 0.0283(12) 0.0394(13) 0.0052(10) 0.0073(10) 0.0094(9)
C6 0.0127(9) 0.0195(9) 0.0135(8) 0.0008(7) 0.0019(6) -0.0012(7)

loop_
_atom_type_symbol
_atom_type_description
_atom_type_scat_dispersion_real
_atom_type_scat_dispersion_imag
_atom_type_scat_source
C C 0.0033 0.0016 'International Tables Vol C Tables 4.2.6.8 and 6.1.1.4'
H H 0.0000 0.0000 'International Tables Vol C Tables 4.2.6.8 and 6.1.1.4'
Au Au -2.0133 8.8022 'International Tables Vol C Tables 4.2.6.8 and 6.1.1.4'
Cl Cl 0.1484 0.1585 'International Tables Vol C Tables 4.2.6.8 and 6.1.1.4'
N N 0.0061 0.0033 'International Tables Vol C Tables 4.2.6.8 and 6.1.1.4'
S S 0.1246 0.1234 'International Tables Vol C Tables 4.2.6.8 and 6.1.1.4'

loop_
_geom_angle_atom_site_label_1
_geom_angle_atom_site_label_2
_geom_angle_atom_site_label_3
_geom_angle
_geom_angle_site_symmetry_1
_geom_angle_site_symmetry_3
_geom_angle_publ_flag
C1 Au1 Cl1 178.07(6) . . ?
C1 S1 C2 93.90(10) . . ?
C7 C8 H8 119.4 . . ?
C9 C8 H8 119.4 . . ?
C9 C8 C7 121.18(19) . . ?
H4A C4 H4B 109.5 . . ?
H4A C4 H4C 109.5 . . ?
H4B C4 H4C 109.5 . . ?
C2 C4 H4A 109.5 . . ?
C2 C4 H4B 109.5 . . ?
C2 C4 H4C 109.5 . . ?
H5A C5 H5B 109.5 . . ?
H5A C5 H5C 109.5 . . ?
H5B C5 H5C 109.5 . . ?
C3 C5 H5A 109.5 . . ?
C3 C5 H5B 109.5 . . ?
C3 C5 H5C 109.5 . . ?
H14A C14 H14B 109.5 . . ?
H14A C14 H14C 109.5 . . ?
H14B C14 H14C 109.5 . . ?
C12 C14 H14A 109.5 . . ?
C12 C14 H14B 109.5 . . ?
C12 C14 H14C 109.5 . . ?
S1 C1 Au1 122.68(11) . . ?
N1 C1 Au1 129.06(14) . . ?
N1 C1 S1 108.22(14) . . ?
C4 C2 S1 121.30(16) . . ?
C3 C2 S1 109.42(14) . . ?
C3 C2 C4 129.27(19) . . ?
C8 C7 C15 120.21(18) . . ?
C8 C7 C6 116.94(18) . . ?
C6 C7 C15 122.74(18) . . ?
C8 C9 H9 119.7 . . ?
C8 C9 C10 120.68(19) . . ?
C10 C9 H9 119.7 . . ?
C7 C15 H15 108.0 . . ?
C7 C15 C17 108.85(18) . . ?
C7 C15 C16 112.78(18) . . ?
C17 C15 H15 108.0 . . ?
C16 C15 H15 108.0 . . ?
C16 C15 C17 111.03(18) . . ?
C2 C3 C5 128.40(18) . . ?
C2 C3 N1 112.00(17) . . ?
N1 C3 C5 119.60(18) . . ?
C10 C11 C12 119.90(17) . . ?
C10 C11 C6 117.31(18) . . ?
C6 C11 C12 122.79(17) . . ?
C1 N1 C3 116.45(16) . . ?
C1 N1 C6 122.46(16) . . ?
C3 N1 C6 120.96(17) . . ?
C9 C10 C11 120.70(19) . . ?
C9 C10 H10 119.6 . . ?
C11 C10 H10 119.6 . . ?
C14 C12 H12 107.9 . . ?
C14 C12 C13 111.66(17) . . ?
C11 C12 C14 111.45(17) . . ?
C11 C12 H12 107.9 . . ?
C11 C12 C13 109.99(16) . . ?
C13 C12 H12 107.9 . . ?
C15 C17 H17A 109.5 . . ?
C15 C17 H17B 109.5 . . ?
C15 C17 H17C 109.5 . . ?
H17A C17 H17B 109.5 . . ?
H17A C17 H17C 109.5 . . ?
H17B C17 H17C 109.5 . . ?
C12 C13 H13A 109.5 . . ?
C12 C13 H13B 109.5 . . ?
C12 C13 H13C 109.5 . . ?
H13A C13 H13B 109.5 . . ?
H13A C13 H13C 109.5 . . ?
H13B C13 H13C 109.5 . . ?
C15 C16 H16A 109.5 . . ?
C15 C16 H16B 109.5 . . ?
C15 C16 H16C 109.5 . . ?
H16A C16 H16B 109.5 . . ?
H16A C16 H16C 109.5 . . ?
H16B C16 H16C 109.5 . . ?
C7 C6 N1 117.50(17) . . ?
C11 C6 C7 123.18(18) . . ?
C11 C6 N1 119.28(17) . . ?

loop_
_geom_bond_atom_site_label_1
_geom_bond_atom_site_label_2
_geom_bond_distance
_geom_bond_site_symmetry_2
_geom_bond_publ_flag
Au1 Cl1 2.2824(5) . ?
Au1 C1 1.9741(19) . ?
S1 C1 1.703(2) . ?
S1 C2 1.731(2) . ?
C8 H8 0.9500 . ?
C8 C7 1.393(3) . ?
C8 C9 1.381(3) . ?
C4 H4A 0.9800 . ?
C4 H4B 0.9800 . ?
C4 H4C 0.9800 . ?
C4 C2 1.499(3) . ?
C5 H5A 0.9800 . ?
C5 H5B 0.9800 . ?
C5 H5C 0.9800 . ?
C5 C3 1.489(3) . ?
C14 H14A 0.9800 . ?
C14 H14B 0.9800 . ?
C14 H14C 0.9800 . ?
C14 C12 1.531(3) . ?
C1 N1 1.338(3) . ?
C2 C3 1.348(3) . ?
C7 C15 1.516(3) . ?
C7 C6 1.403(3) . ?
C9 H9 0.9500 . ?
C9 C10 1.382(3) . ?
C15 H15 1.0000 . ?
C15 C17 1.532(3) . ?
C15 C16 1.527(3) . ?
C3 N1 1.408(2) . ?
C11 C10 1.396(3) . ?
C11 C12 1.514(3) . ?
C11 C6 1.398(3) . ?
N1 C6 1.459(2) . ?
C10 H10 0.9500 . ?
C12 H12 1.0000 . ?
C12 C13 1.535(3) . ?
C17 H17A 0.9800 . ?
C17 H17B 0.9800 . ?
C17 H17C 0.9800 . ?
C13 H13A 0.9800 . ?
C13 H13B 0.9800 . ?
C13 H13C 0.9800 . ?
C16 H16A 0.9800 . ?
C16 H16B 0.9800 . ?
C16 H16C 0.9800 . ?

loop_
_geom_torsion_atom_site_label_1
_geom_torsion_atom_site_label_2
_geom_torsion_atom_site_label_3
_geom_torsion_atom_site_label_4
_geom_torsion
_geom_torsion_site_symmetry_1
_geom_torsion_site_symmetry_2
_geom_torsion_site_symmetry_3
_geom_torsion_site_symmetry_4
_geom_torsion_publ_flag
Au1 C1 N1 C3 177.33(14) . . . . ?
Au1 C1 N1 C6 -6.8(3) . . . . ?
S1 C1 N1 C3 -0.3(2) . . . . ?
S1 C1 N1 C6 175.54(14) . . . . ?
S1 C2 C3 C5 177.91(18) . . . . ?
S1 C2 C3 N1 -1.3(2) . . . . ?
C8 C7 C15 C17 -77.3(2) . . . . ?
C8 C7 C15 C16 46.4(3) . . . . ?
C8 C7 C6 C11 0.0(3) . . . . ?
C8 C7 C6 N1 -177.83(17) . . . . ?
C8 C9 C10 C11 0.9(3) . . . . ?
C4 C2 C3 C5 -2.5(4) . . . . ?
C4 C2 C3 N1 178.3(2) . . . . ?
C5 C3 N1 C1 -178.17(18) . . . . ?
C5 C3 N1 C6 5.9(3) . . . . ?
C1 S1 C2 C4 -178.62(18) . . . . ?
C1 S1 C2 C3 0.96(16) . . . . ?
C1 N1 C6 C7 -91.7(2) . . . . ?
C1 N1 C6 C11 90.4(2) . . . . ?
C2 S1 C1 Au1 -178.21(12) . . . . ?
C2 S1 C1 N1 -0.36(15) . . . . ?
C2 C3 N1 C1 1.1(2) . . . . ?
C2 C3 N1 C6 -174.84(17) . . . . ?
C7 C8 C9 C10 -0.2(3) . . . . ?
C9 C8 C7 C15 176.14(19) . . . . ?
C9 C8 C7 C6 -0.2(3) . . . . ?
C15 C7 C6 C11 -176.27(18) . . . . ?
C15 C7 C6 N1 5.9(3) . . . . ?
C3 N1 C6 C7 84.0(2) . . . . ?
C3 N1 C6 C11 -93.9(2) . . . . ?
C10 C11 C12 C14 -54.1(2) . . . . ?
C10 C11 C12 C13 70.3(2) . . . . ?
C10 C11 C6 C7 0.7(3) . . . . ?
C10 C11 C6 N1 178.44(17) . . . . ?
C12 C11 C10 C9 179.25(18) . . . . ?
C12 C11 C6 C7 -179.70(18) . . . . ?
C12 C11 C6 N1 -1.9(3) . . . . ?
C6 C7 C15 C17 98.8(2) . . . . ?
C6 C7 C15 C16 -137.5(2) . . . . ?
C6 C11 C10 C9 -1.1(3) . . . . ?
C6 C11 C12 C14 126.3(2) . . . . ?
C6 C11 C12 C13 -109.3(2) . . . . ?
